data_7154278
loop_
_publ_author_name
'Kwiatkowski, Jacek'
'Lu, Yixin'

_publ_section_title
;
 Asymmetric Michael addition of \a-fluoro-\a-nitro esters to nitroolefins:
 towards synthesis of \a-fluoro-\a-substituted amino acids.
;
_journal_issue 8
_journal_name_full 'Organic &amp; biomolecular chemistry'
_journal_page_first 2350
_journal_page_last 2359
_journal_paper_doi 10.1039/c4ob02486a
_journal_volume 13
_journal_year 2015
_chemical_formula_sum 'C12 H13 F N2 O6'
_chemical_formula_weight 300.24
_chemical_name_systematic
; 
 ? 
;
_space_group_crystal_system orthorhombic
_space_group_IT_number 19
_space_group_name_Hall 'P 2ac 2ab'
_space_group_name_H-M_alt 'P 21 21 21'
_symmetry_space_group_name_Hall 'P 2ac 2ab'
_symmetry_space_group_name_H-M 'P 21 21 21'
_atom_sites_solution_hydrogens geom
_audit_creation_method SHELXL-2013
_audit_update_record
;
2013-12-07 deposited with the CCDC.
2014-12-09 downloaded from the CCDC.
;
_cell_angle_alpha 90
_cell_angle_beta 90
_cell_angle_gamma 90
_cell_formula_units_Z 4
_cell_length_a 5.5351(6)
_cell_length_b 11.2034(12)
_cell_length_c 21.678(2)
_cell_measurement_reflns_used 9673
_cell_measurement_temperature 100(2)
_cell_measurement_theta_max 72.42
_cell_measurement_theta_min 3.95
_cell_volume 1344.3(2)
_computing_cell_refinement 'APEX2 v2013.6--2 (Bruker AXS)'
_computing_data_collection 'APEX2 (Bruker AXS)'
_computing_data_reduction 'SAINT V8.32B (Bruker AXS Inc., 2013)'
_computing_molecular_graphics 'Bruker SHELXTL'
_computing_publication_material 'Bruker SHELXTL'
_computing_structure_refinement 'SHELXL-2013 (Sheldrick, 2013)'
_computing_structure_solution 'SHELXS-97 (Sheldrick 2008)'
_diffrn_ambient_temperature 100(2)
_diffrn_measured_fraction_theta_full 0.999
_diffrn_measured_fraction_theta_max 0.995
_diffrn_measurement_device_type 'D8 VENTURE'
_diffrn_measurement_method '\f and \w scans'
_diffrn_radiation_type CuK\a
_diffrn_radiation_wavelength 1.54178
_diffrn_reflns_av_R_equivalents 0.0240
_diffrn_reflns_av_unetI/netI 0.0115
_diffrn_reflns_Laue_measured_fraction_full 0.999
_diffrn_reflns_Laue_measured_fraction_max 0.995
_diffrn_reflns_limit_h_max 6
_diffrn_reflns_limit_h_min -6
_diffrn_reflns_limit_k_max 13
_diffrn_reflns_limit_k_min -13
_diffrn_reflns_limit_l_max 26
_diffrn_reflns_limit_l_min -26
_diffrn_reflns_number 22572
_diffrn_reflns_point_group_measured_fraction_full 1.000
_diffrn_reflns_point_group_measured_fraction_max 0.992
_diffrn_reflns_theta_full 67.679
_diffrn_reflns_theta_max 72.323
_diffrn_reflns_theta_min 4.078
_exptl_absorpt_coefficient_mu 1.117
_exptl_absorpt_correction_T_max 0.753
_exptl_absorpt_correction_T_min 0.6796
_exptl_absorpt_correction_type multi-scan
_exptl_absorpt_process_details 'SADABS V2012/1 (Bruker AXS Inc.)'
_exptl_crystal_colour colourless
_exptl_crystal_density_diffrn 1.483
_exptl_crystal_density_meas ?
_exptl_crystal_density_method 'not measured'
_exptl_crystal_description Rod
_exptl_crystal_F_000 624
_exptl_crystal_size_max 0.280
_exptl_crystal_size_mid 0.150
_exptl_crystal_size_min 0.130
_refine_diff_density_max 0.167
_refine_diff_density_min -0.248
_refine_diff_density_rms 0.057
_refine_ls_abs_structure_details
; 
 Flack x determined using 1061 quotients [(I+)-(I-)]/[(I+)+(I-)] 
 (Parsons and Flack (2004), Acta Cryst. A60, s61). 
;
_refine_ls_abs_structure_Flack 0.05(2)
_refine_ls_extinction_method none
_refine_ls_goodness_of_fit_ref 1.094
_refine_ls_hydrogen_treatment constr
_refine_ls_matrix_type full
_refine_ls_number_parameters 191
_refine_ls_number_reflns 2637
_refine_ls_number_restraints 0
_refine_ls_restrained_S_all 1.094
_refine_ls_R_factor_all 0.0253
_refine_ls_R_factor_gt 0.0250
_refine_ls_shift/su_max 0.000
_refine_ls_shift/su_mean 0.000
_refine_ls_structure_factor_coef Fsqd
_refine_ls_weighting_details 'w=1/[\s^2^(Fo^2^)+(0.0393P)^2^+0.2407P] where P=(Fo^2^+2Fc^2^)/3'
_refine_ls_weighting_scheme calc
_refine_ls_wR_factor_gt 0.0655
_refine_ls_wR_factor_ref 0.0658
_reflns_Friedel_coverage 0.688
_reflns_Friedel_fraction_full 1.000
_reflns_Friedel_fraction_max 0.989
_reflns_number_gt 2607
_reflns_number_total 2637
_reflns_threshold_expression 'I > 2\s(I)'
_cod_data_source_file c4ob02486a2.cif
_cod_data_source_block D610
_cod_depositor_comments
;
The following automatic conversions were performed:

'_exptl_absorpt_correction_type' value 'Multi-scan' changed to
'multi-scan' according to
/usr/data/users/saulius/crontab/automatic-downloads/rss-feeds/RSC/lib/dictionaries/cif_core.dic
dictionary named 'cif_core.dic' version 2.4.2 from 2011-04-26.

Automatic conversion script
Id: cif_fix_values 2935 2014-11-11 08:27:57Z andrius 

The following automatic conversions were performed:

'_exptl_crystal_density_meas' value 'not measured' was changed to '?'
- the value is perceived as not measured.

Automatic conversion script
Id: cif_fix_values 3008 2015-01-20 13:52:24Z robertas 

 Adding full bibliography for 7154278.cif.
;
_cod_original_cell_volume 1344.3(3)
_cod_database_code 7154278
_shelx_space_group_comment
; 
The symmetry employed for this shelxl refinement is uniquely defined 
by the following loop, which should always be used as a source of 
symmetry information in preference to the above space-group names. 
They are only intended as comments. 
;
_shelx_estimated_absorpt_t_min 0.745
_shelx_estimated_absorpt_t_max 0.868
_shelxl_version_number 2013-3

loop_
_space_group_symop_operation_xyz
'x, y, z'
'-x+1/2, -y, z+1/2'
'-x, y+1/2, -z+1/2'
'x+1/2, -y+1/2, -z'

loop_
_atom_site_label
_atom_site_type_symbol
_atom_site_fract_x
_atom_site_fract_y
_atom_site_fract_z
_atom_site_U_iso_or_equiv
_atom_site_adp_type
_atom_site_occupancy
_atom_site_site_symmetry_order
_atom_site_calc_flag
_atom_site_refinement_flags_posn
_atom_site_refinement_flags_adp
F1 F 1.08138(16) 0.24480(10) 0.20943(4) 0.0260(2) Uani 1 1 d . .
O1 O 0.6458(3) -0.05712(12) 0.08425(6) 0.0392(4) Uani 1 1 d . .
O2 O 0.3585(2) 0.04865(11) 0.12329(5) 0.0247(3) Uani 1 1 d . .
O3 O 0.5862(3) 0.38677(13) 0.26732(6) 0.0388(4) Uani 1 1 d . .
O4 O 0.9229(3) 0.45210(12) 0.22798(7) 0.0459(4) Uani 1 1 d . .
O5 O 0.6784(2) 0.11540(11) 0.30757(5) 0.0238(3) Uani 1 1 d . .
O6 O 1.0238(2) 0.21740(10) 0.32676(5) 0.0212(3) Uani 1 1 d . .
N1 N 0.5692(3) 0.01698(12) 0.12060(6) 0.0199(3) Uani 1 1 d . .
N2 N 0.7823(3) 0.37431(13) 0.24287(6) 0.0266(3) Uani 1 1 d . .
C1 C 0.7460(3) 0.06888(14) 0.16582(7) 0.0177(3) Uani 1 1 d . .
H1A H 0.9108 0.0663 0.1482 0.021 Uiso 1 1 calc R U
H1B H 0.7454 0.0210 0.2042 0.021 Uiso 1 1 calc R U
C2 C 0.6773(3) 0.19779(13) 0.18046(6) 0.0151(3) Uani 1 1 d . .
H2 H 0.5102 0.1981 0.1980 0.018 Uiso 1 1 calc R U
C3 C 0.6797(3) 0.27845(13) 0.12391(6) 0.0149(3) Uani 1 1 d . .
C4 C 0.8665(3) 0.27339(14) 0.08074(7) 0.0176(3) Uani 1 1 d . .
H4 H 0.9952 0.2183 0.0862 0.021 Uiso 1 1 calc R U
C5 C 0.8650(3) 0.34873(14) 0.02974(7) 0.0199(3) Uani 1 1 d . .
H5 H 0.9922 0.3446 0.0004 0.024 Uiso 1 1 calc R U
C6 C 0.6786(3) 0.42993(13) 0.02155(7) 0.0197(3) Uani 1 1 d . .
H6 H 0.6781 0.4814 -0.0133 0.024 Uiso 1 1 calc R U
C7 C 0.4930(3) 0.43564(15) 0.06442(7) 0.0202(3) Uani 1 1 d . .
H7 H 0.3651 0.4911 0.0589 0.024 Uiso 1 1 calc R U
C8 C 0.4932(3) 0.36044(14) 0.11555(7) 0.0177(3) Uani 1 1 d . .
H8 H 0.3659 0.3650 0.1448 0.021 Uiso 1 1 calc R U
C9 C 0.8504(3) 0.24450(13) 0.22994(7) 0.0166(3) Uani 1 1 d . .
C10 C 0.8370(3) 0.18210(13) 0.29353(7) 0.0170(3) Uani 1 1 d . .
C11 C 1.0490(3) 0.16300(16) 0.38801(8) 0.0257(4) Uani 1 1 d . .
H11A H 1.2205 0.1656 0.4009 0.031 Uiso 1 1 calc R U
H11B H 0.9988 0.0783 0.3861 0.031 Uiso 1 1 calc R U
C12 C 0.8971(4) 0.22752(17) 0.43466(8) 0.0324(4) Uani 1 1 d . .
H12A H 0.9491 0.3110 0.4372 0.049 Uiso 1 1 calc R U
H12B H 0.9159 0.1895 0.4751 0.049 Uiso 1 1 calc R U
H12C H 0.7271 0.2243 0.4221 0.049 Uiso 1 1 calc R U

loop_
_atom_site_aniso_label
_atom_site_aniso_U_11
_atom_site_aniso_U_22
_atom_site_aniso_U_33
_atom_site_aniso_U_23
_atom_site_aniso_U_13
_atom_site_aniso_U_12
F1 0.0138(4) 0.0455(6) 0.0187(4) 0.0044(4) 0.0006(4) -0.0072(4)
O1 0.0475(8) 0.0356(7) 0.0344(7) -0.0202(6) -0.0077(6) 0.0085(7)
O2 0.0210(6) 0.0286(6) 0.0244(6) 0.0007(5) -0.0060(5) -0.0030(5)
O3 0.0541(9) 0.0337(7) 0.0287(7) -0.0091(6) -0.0020(7) 0.0196(7)
O4 0.0708(10) 0.0239(7) 0.0429(8) 0.0115(6) -0.0278(8) -0.0228(7)
O5 0.0263(6) 0.0263(6) 0.0187(5) 0.0029(4) 0.0002(5) -0.0077(5)
O6 0.0220(6) 0.0256(6) 0.0160(5) 0.0038(4) -0.0044(4) -0.0033(5)
N1 0.0265(7) 0.0164(6) 0.0169(6) 0.0013(5) -0.0025(6) -0.0016(6)
N2 0.0434(9) 0.0179(7) 0.0186(7) -0.0002(5) -0.0120(6) -0.0019(7)
C1 0.0176(7) 0.0175(7) 0.0179(7) 0.0001(6) -0.0018(6) 0.0002(6)
C2 0.0139(6) 0.0169(7) 0.0143(7) -0.0003(5) 0.0005(6) -0.0001(6)
C3 0.0160(7) 0.0150(7) 0.0137(7) -0.0023(5) -0.0011(6) -0.0028(6)
C4 0.0162(7) 0.0199(7) 0.0166(7) -0.0017(6) -0.0003(6) 0.0010(6)
C5 0.0208(8) 0.0245(7) 0.0143(7) -0.0019(6) 0.0031(6) -0.0023(6)
C6 0.0264(8) 0.0182(7) 0.0147(7) 0.0012(6) -0.0009(6) -0.0034(7)
C7 0.0218(8) 0.0173(7) 0.0213(7) 0.0007(6) -0.0015(6) 0.0028(7)
C8 0.0164(7) 0.0190(7) 0.0178(7) -0.0010(6) 0.0027(6) 0.0002(6)
C9 0.0150(7) 0.0181(7) 0.0167(7) 0.0009(6) 0.0004(6) -0.0018(6)
C10 0.0187(7) 0.0168(6) 0.0154(7) 0.0005(5) 0.0002(6) 0.0017(6)
C11 0.0290(9) 0.0311(9) 0.0169(7) 0.0073(6) -0.0068(7) -0.0020(7)
C12 0.0494(11) 0.0296(9) 0.0181(8) -0.0017(7) -0.0010(8) -0.0088(9)

loop_
_atom_type_symbol
_atom_type_description
_atom_type_scat_dispersion_real
_atom_type_scat_dispersion_imag
_atom_type_scat_source
C C 0.0181 0.0091 'International Tables Vol C Tables 4.2.6.8 and 6.1.1.4'
H H 0.0000 0.0000 'International Tables Vol C Tables 4.2.6.8 and 6.1.1.4'
N N 0.0311 0.0180 'International Tables Vol C Tables 4.2.6.8 and 6.1.1.4'
O O 0.0492 0.0322 'International Tables Vol C Tables 4.2.6.8 and 6.1.1.4'
F F 0.0727 0.0534 'International Tables Vol C Tables 4.2.6.8 and 6.1.1.4'

loop_
_geom_angle_atom_site_label_1
_geom_angle_atom_site_label_2
_geom_angle_atom_site_label_3
_geom_angle
C10 O6 C11 116.32(13)
O2 N1 O1 124.10(15)
O2 N1 C1 118.60(13)
O1 N1 C1 117.27(14)
O4 N2 O3 127.36(17)
O4 N2 C9 118.45(16)
O3 N2 C9 114.18(14)
N1 C1 C2 109.87(12)
C3 C2 C1 113.06(12)
C3 C2 C9 110.85(12)
C1 C2 C9 108.26(12)
C8 C3 C4 119.23(14)
C8 C3 C2 119.29(13)
C4 C3 C2 121.47(13)
C5 C4 C3 120.26(14)
C6 C5 C4 120.28(14)
C7 C6 C5 119.70(14)
C6 C7 C8 120.33(15)
C7 C8 C3 120.20(14)
F1 C9 N2 106.92(12)
F1 C9 C2 111.22(12)
N2 C9 C2 107.42(12)
F1 C9 C10 109.84(12)
N2 C9 C10 104.75(12)
C2 C9 C10 116.08(12)
O5 C10 O6 128.67(14)
O5 C10 C9 123.10(14)
O6 C10 C9 108.23(12)
O6 C11 C12 110.88(14)

loop_
_geom_bond_atom_site_label_1
_geom_bond_atom_site_label_2
_geom_bond_distance
F1 C9 1.3534(18)
O1 N1 1.2208(19)
O2 N1 1.2204(19)
O3 N2 1.215(2)
O4 N2 1.212(2)
O5 C10 1.192(2)
O6 C10 1.3210(19)
O6 C11 1.4676(18)
N1 C1 1.5021(19)
N2 C9 1.528(2)
C1 C2 1.527(2)
C2 C3 1.523(2)
C2 C9 1.531(2)
C3 C8 1.394(2)
C3 C4 1.396(2)
C4 C5 1.391(2)
C5 C6 1.387(2)
C6 C7 1.387(2)
C7 C8 1.392(2)
C9 C10 1.547(2)
C11 C12 1.501(3)
